data_7036052
loop_
_publ_author_name
'Wang, Zhen'
'He, Lei'
'Duan, Lian'
'Yan, Jun'
'Tang, Ruiren'
'Pan, Chunyue'
'Song, Xiangzhi'

_publ_section_title
;
 Blue-green emitting cationic iridium complexes with 1,3,4-oxadiazole
 cyclometallating ligands: synthesis, photophysical and electrochemical
 properties, theoretical investigation and electroluminescent devices.
;
_journal_issue 36
_journal_name_full 'Dalton transactions (Cambridge, England : 2003)'
_journal_page_first 15914
_journal_page_last 15923
_journal_paper_doi 10.1039/c5dt02083b
_journal_volume 44
_journal_year 2015
_chemical_formula_sum 'C37 H31 F6 Ir N9 O3 P'
_chemical_formula_weight 986.88
_chemical_name_systematic '[Ir(dph-oxd)2(pzpy)]PF6'
_space_group_IT_number 14
_symmetry_cell_setting monoclinic
_symmetry_space_group_name_Hall '-P 2ybc'
_symmetry_space_group_name_H-M 'P 1 21/c 1'
_atom_sites_solution_hydrogens geom
_atom_sites_solution_primary direct
_atom_sites_solution_secondary difmap
_audit_creation_method SHELXL-97
_audit_update_record
;
2015-06-02 deposited with the CCDC.
2015-07-31 downloaded from the CCDC.
;
_cell_angle_alpha 90.00
_cell_angle_beta 107.080(5)
_cell_angle_gamma 90.00
_cell_formula_units_Z 4
_cell_length_a 17.0182(19)
_cell_length_b 10.5013(11)
_cell_length_c 22.983(3)
_cell_measurement_reflns_used 9317
_cell_measurement_temperature 296(2)
_cell_measurement_theta_max 26.63
_cell_measurement_theta_min 3.28
_cell_volume 3926.2(8)
_computing_cell_refinement 'Bruker SMART'
_computing_data_collection 'Bruker SMART'
_computing_data_reduction 'Bruker SMART'
_computing_molecular_graphics Wingx
_computing_publication_material Wingx
_computing_structure_refinement 'SHELXL-97 (Sheldrick, 2008)'
_computing_structure_solution 'SHELXL-97 (Sheldrick, 2008)'
_diffrn_ambient_temperature 296(2)
_diffrn_detector_area_resol_mean none
_diffrn_measured_fraction_theta_full 0.985
_diffrn_measured_fraction_theta_max 0.985
_diffrn_measurement_device_type 'Bruke ApexII'
_diffrn_measurement_method '\f and \w scans'
_diffrn_radiation_monochromator graphite
_diffrn_radiation_source 'fine-focus sealed tube'
_diffrn_radiation_type MoK\a
_diffrn_radiation_wavelength 0.71073
_diffrn_reflns_av_R_equivalents 0.0243
_diffrn_reflns_av_sigmaI/netI 0.0343
_diffrn_reflns_limit_h_max 21
_diffrn_reflns_limit_h_min -21
_diffrn_reflns_limit_k_max 13
_diffrn_reflns_limit_k_min -10
_diffrn_reflns_limit_l_max 24
_diffrn_reflns_limit_l_min -29
_diffrn_reflns_number 24041
_diffrn_reflns_theta_full 26.84
_diffrn_reflns_theta_max 26.84
_diffrn_reflns_theta_min 2.15
_diffrn_standards_decay_% none
_diffrn_standards_interval_count none
_diffrn_standards_interval_time none
_diffrn_standards_number none
_exptl_absorpt_coefficient_mu 3.519
_exptl_absorpt_correction_T_max 1.0
_exptl_absorpt_correction_T_min 0.5
_exptl_absorpt_correction_type empirical
_exptl_absorpt_process_details SADABS
_exptl_crystal_colour yellow
_exptl_crystal_density_diffrn 1.670
_exptl_crystal_density_method 'not measured'
_exptl_crystal_description Block
_exptl_crystal_F_000 1944
_exptl_crystal_preparation Luminescent
_exptl_crystal_size_max 0.1
_exptl_crystal_size_mid 0.1
_exptl_crystal_size_min 0.1
_refine_diff_density_max 0.982
_refine_diff_density_min -0.971
_refine_diff_density_rms 0.105
_refine_ls_extinction_method none
_refine_ls_goodness_of_fit_ref 1.033
_refine_ls_hydrogen_treatment mixed
_refine_ls_matrix_type full
_refine_ls_number_parameters 524
_refine_ls_number_reflns 8316
_refine_ls_number_restraints 2
_refine_ls_restrained_S_all 1.033
_refine_ls_R_factor_all 0.0578
_refine_ls_R_factor_gt 0.0390
_refine_ls_shift/su_max 0.003
_refine_ls_shift/su_mean 0.000
_refine_ls_structure_factor_coef Fsqd
_refine_ls_weighting_details 'calc w=1/[\s^2^(Fo^2^)+(0.0604P)^2^+2.8517P] where P=(Fo^2^+2Fc^2^)/3'
_refine_ls_weighting_scheme calc
_refine_ls_wR_factor_gt 0.0980
_refine_ls_wR_factor_ref 0.1095
_reflns_number_gt 6340
_reflns_number_total 8316
_reflns_threshold_expression >2\s(I)
_cod_data_source_file c5dt02083b2.cif
_cod_data_source_block new
_cod_depositor_comments 'Adding full bibliography for 7036052.cif.'
_cod_original_cell_volume 3926.1(7)
_cod_original_sg_symbol_H-M P21/c
_cod_database_code 7036052

loop_
_symmetry_equiv_pos_as_xyz
'x, y, z'
'-x, y+1/2, -z+1/2'
'-x, -y, -z'
'x, -y-1/2, z-1/2'

loop_
_atom_site_label
_atom_site_type_symbol
_atom_site_fract_x
_atom_site_fract_y
_atom_site_fract_z
_atom_site_U_iso_or_equiv
_atom_site_adp_type
_atom_site_occupancy
_atom_site_symmetry_multiplicity
_atom_site_calc_flag
_atom_site_refinement_flags
_atom_site_disorder_assembly
_atom_site_disorder_group
Ir1 Ir 0.741585(11) 0.276175(19) 0.496533(7) 0.04271(9) Uani 1 1 d . . .
C35 C 0.6663(3) 0.4233(5) 0.4596(2) 0.0470(11) Uani 1 1 d . A .
N2 N 0.7649(2) 0.2927(4) 0.41512(18) 0.0438(9) Uani 1 1 d . A .
N5 N 0.7190(2) 0.2909(4) 0.57806(17) 0.0423(9) Uani 1 1 d . A .
C36 C 0.8266(3) 0.4088(4) 0.5380(2) 0.0432(11) Uani 1 1 d . A .
N7 N 0.8199(3) 0.2381(4) 0.38782(19) 0.0494(10) Uani 1 1 d . . .
N8 N 0.6625(3) 0.2388(4) 0.60431(19) 0.0476(10) Uani 1 1 d . . .
O1 O 0.74171(19) 0.3805(3) 0.66641(14) 0.0477(8) Uani 1 1 d . . .
O2 O 0.75118(19) 0.3954(3) 0.33064(14) 0.0495(8) Uani 1 1 d . . .
O3 O 0.9182(5) -0.1275(9) 0.3789(4) 0.190(3) Uiso 1 1 d . . .
C1 C 0.6112(3) 0.4913(6) 0.4833(3) 0.0589(14) Uani 1 1 d . . .
H1 H 0.6074 0.4716 0.5218 0.071 Uiso 1 1 calc R A .
C2 C 0.5625(3) 0.5876(6) 0.4496(3) 0.0694(17) Uani 1 1 d . A .
H2 H 0.5256 0.6302 0.4655 0.083 Uiso 1 1 calc R . .
C3 C 0.5681(3) 0.6213(6) 0.3925(3) 0.0722(17) Uani 1 1 d . . .
H3 H 0.5351 0.6862 0.3708 0.087 Uiso 1 1 calc R A .
C4 C 0.6220(3) 0.5592(5) 0.3678(3) 0.0600(14) Uani 1 1 d . A .
H4 H 0.6267 0.5826 0.3299 0.072 Uiso 1 1 calc R . .
C5 C 0.6690(3) 0.4610(5) 0.4008(2) 0.0476(11) Uani 1 1 d . . .
C6 C 0.7262(3) 0.3846(5) 0.3809(2) 0.0450(11) Uani 1 1 d . A .
C7 C 0.8089(3) 0.3017(5) 0.3376(2) 0.0453(11) Uani 1 1 d . A .
C8 C 0.8528(3) 0.2898(5) 0.2921(2) 0.0508(13) Uani 1 1 d . . .
C9 C 0.8406(4) 0.3809(6) 0.2469(2) 0.0640(15) Uani 1 1 d . A .
H9 H 0.8032 0.4466 0.2444 0.077 Uiso 1 1 calc R . .
C10 C 0.8858(4) 0.3726(7) 0.2046(3) 0.082(2) Uani 1 1 d . . .
H10 H 0.8780 0.4327 0.1737 0.099 Uiso 1 1 calc R A .
C11 C 0.9408(5) 0.2763(9) 0.2091(4) 0.094(3) Uani 1 1 d . A .
H11 H 0.9713 0.2720 0.1815 0.112 Uiso 1 1 calc R . .
C12 C 0.9520(4) 0.1852(9) 0.2539(3) 0.088(2) Uani 1 1 d . . .
H12 H 0.9898 0.1199 0.2564 0.106 Uiso 1 1 calc R A .
C13 C 0.9067(3) 0.1907(7) 0.2955(3) 0.0678(17) Uani 1 1 d . A .
H13 H 0.9129 0.1282 0.3251 0.081 Uiso 1 1 calc R . .
C14 C 0.8852(3) 0.4685(6) 0.5156(3) 0.0628(15) Uani 1 1 d . . .
H14 H 0.8880 0.4490 0.4768 0.075 Uiso 1 1 calc R A .
C15 C 0.9396(4) 0.5570(7) 0.5512(4) 0.085(2) Uani 1 1 d . A .
H15 H 0.9783 0.5963 0.5358 0.102 Uiso 1 1 calc R . .
C16 C 0.9366(4) 0.5873(7) 0.6095(3) 0.0796(19) Uani 1 1 d . . .
H16 H 0.9738 0.6455 0.6330 0.095 Uiso 1 1 calc R A .
C17 C 0.8788(3) 0.5313(5) 0.6324(3) 0.0625(15) Uani 1 1 d . A .
H17 H 0.8757 0.5528 0.6709 0.075 Uiso 1 1 calc R . .
C18 C 0.8256(3) 0.4427(5) 0.5974(2) 0.0463(11) Uani 1 1 d . . .
C19 C 0.7643(3) 0.3743(5) 0.6149(2) 0.0450(11) Uani 1 1 d . A .
C20 C 0.6783(3) 0.2936(5) 0.6569(2) 0.0440(11) Uani 1 1 d . A .
C21 C 0.6367(3) 0.2764(5) 0.7036(2) 0.0474(12) Uani 1 1 d . . .
C22 C 0.6401(3) 0.3706(6) 0.7460(2) 0.0628(15) Uani 1 1 d . A .
H22 H 0.6715 0.4434 0.7465 0.075 Uiso 1 1 calc R . .
C23 C 0.5963(4) 0.3557(7) 0.7880(3) 0.0793(19) Uani 1 1 d . . .
H23 H 0.5983 0.4187 0.8168 0.095 Uiso 1 1 calc R A .
C24 C 0.5500(5) 0.2484(9) 0.7868(3) 0.085(2) Uani 1 1 d . A .
H24 H 0.5194 0.2398 0.8141 0.102 Uiso 1 1 calc R . .
C25 C 0.5489(4) 0.1533(8) 0.7453(3) 0.0768(19) Uani 1 1 d . . .
H25 H 0.5178 0.0803 0.7450 0.092 Uiso 1 1 calc R A .
C26 C 0.5936(3) 0.1652(6) 0.7038(2) 0.0600(14) Uani 1 1 d . A .
H26 H 0.5945 0.0996 0.6768 0.072 Uiso 1 1 calc R . .
C40 C 0.8517(7) -0.3124(10) 0.3608(5) 0.145(4) Uiso 1 1 d D . .
H40A H 0.9073 -0.3402 0.3671 0.217 Uiso 1 1 calc R . .
H40B H 0.8186 -0.3390 0.3212 0.217 Uiso 1 1 calc R . .
H40C H 0.8305 -0.3492 0.3914 0.217 Uiso 1 1 calc R . .
C41 C 0.7779(6) -0.1192(11) 0.3583(5) 0.144(4) Uiso 1 1 d . . .
H41A H 0.7356 -0.1503 0.3236 0.216 Uiso 1 1 calc R . .
H41B H 0.7874 -0.0305 0.3526 0.216 Uiso 1 1 calc R . .
H41C H 0.7608 -0.1296 0.3942 0.216 Uiso 1 1 calc R . .
C42 C 0.8500(6) -0.1874(9) 0.3645(4) 0.101(3) Uiso 1 1 d D . .
P1 P 0.68947(16) 0.7763(2) 0.66393(11) 0.0941(6) Uani 1 1 d . . .
N3 N 0.6544(2) 0.1265(3) 0.46764(15) 0.027(3) Uani 0.538(9) 1 d PG A 1
C30 C 0.6876(2) 0.0091(3) 0.49001(13) 0.035(4) Uani 0.538(9) 1 d PG A 1
C31 C 0.6370(3) -0.0973(3) 0.4830(2) 0.091(5) Uani 0.538(9) 1 d PG A 1
H31 H 0.6592 -0.1758 0.4980 0.109 Uiso 0.538(9) 1 calc PR A 1
C32 C 0.5533(3) -0.0862(4) 0.4537(2) 0.073(4) Uani 0.538(9) 1 d PG A 1
H32 H 0.5195 -0.1574 0.4490 0.087 Uiso 0.538(9) 1 calc PR A 1
C33 C 0.5202(2) 0.0312(5) 0.4313(2) 0.068(4) Uani 0.538(9) 1 d PG A 1
H33 H 0.4642 0.0386 0.4117 0.082 Uiso 0.538(9) 1 calc PR A 1
C34 C 0.5707(2) 0.1375(4) 0.43830(19) 0.071(6) Uani 0.538(9) 1 d PG A 1
H34 H 0.5486 0.2161 0.4233 0.085 Uiso 0.538(9) 1 calc PR A 1
N4 N 0.7655(2) -0.0054(4) 0.5100(2) 0.051(3) Uani 0.538(9) 1 d PG A 1
N9 N 0.8110(2) 0.1098(5) 0.5228(3) 0.044(4) Uani 0.538(9) 1 d PG A 1
C27 C 0.8945(2) 0.0783(7) 0.5519(3) 0.061(4) Uani 0.538(9) 1 d PG A 1
H27 H 0.9376 0.1357 0.5653 0.073 Uiso 0.538(9) 1 calc PR A 1
C28 C 0.9005(3) -0.0564(7) 0.5571(4) 0.088(5) Uani 0.538(9) 1 d PGU A 1
H28 H 0.9483 -0.1026 0.5744 0.105 Uiso 0.538(9) 1 calc PR A 1
C29 C 0.8207(3) -0.1081(5) 0.5312(3) 0.123(8) Uani 0.538(9) 1 d PGU A 1
H29 H 0.8071 -0.1941 0.5286 0.147 Uiso 0.538(9) 1 calc PR A 1
F1 F 0.7117(5) 0.7183(8) 0.6072(4) 0.108(3) Uiso 0.60 1 d P B 1
F2 F 0.6565(7) 0.8363(11) 0.7127(5) 0.172(4) Uiso 0.60 1 d P B 1
F6 F 0.7865(7) 0.8199(13) 0.6845(5) 0.174(4) Uiso 0.60 1 d P B 1
F5 F 0.7200(7) 0.6556(10) 0.7010(4) 0.145(3) Uiso 0.60 1 d P B 1
F4 F 0.6020(9) 0.7367(13) 0.6360(6) 0.179(5) Uiso 0.60 1 d P B 1
F3 F 0.6741(8) 0.8987(12) 0.6240(5) 0.173(5) Uiso 0.60 1 d P B 1
N4' N 0.6935(2) 0.0039(3) 0.48964(14) 0.120(10) Uani 0.462(9) 1 d PG A 2
N9' N 0.6617(2) 0.1271(3) 0.47082(15) 0.118(10) Uani 0.462(9) 1 d PG A 2
C27' C 0.5753(2) 0.1163(4) 0.44481(17) 0.051(6) Uani 0.462(9) 1 d PG A 2
H27' H 0.5393 0.1826 0.4288 0.061 Uiso 0.462(9) 1 calc PR A 2
C28' C 0.5537(2) -0.0137(4) 0.44757(18) 0.091(6) Uani 0.462(9) 1 d PG A 2
H28' H 0.5009 -0.0474 0.4337 0.110 Uiso 0.462(9) 1 calc PR A 2
C29' C 0.6267(3) -0.0831(3) 0.47527(19) 0.091(6) Uani 0.462(9) 1 d PG A 2
H29' H 0.6301 -0.1703 0.4827 0.110 Uiso 0.462(9) 1 calc PR A 2
N3' N 0.8175(6) 0.1159(8) 0.5262(6) 0.076(8) Uani 0.462(9) 1 d PG A 2
C30' C 0.9028(6) 0.1111(10) 0.5423(6) 0.091(7) Uani 0.462(9) 1 d PG A 2
H30' H 0.9329 0.1858 0.5447 0.109 Uiso 0.462(9) 1 calc PR A 2
C31' C 0.9430(5) -0.0054(12) 0.5549(6) 0.127(9) Uani 0.462(9) 1 d PG A 2
H31' H 1.0001 -0.0086 0.5657 0.152 Uiso 0.462(9) 1 calc PR A 2
C32' C 0.8980(7) -0.1170(9) 0.5513(5) 0.127(9) Uani 0.462(9) 1 d PG A 2
H32' H 0.9249 -0.1949 0.5597 0.152 Uiso 0.462(9) 1 calc PR A 2
C33' C 0.8127(7) -0.1122(8) 0.5351(5) 0.059(4) Uani 0.462(9) 1 d PG A 2
H33' H 0.7825 -0.1869 0.5327 0.071 Uiso 0.462(9) 1 calc PR A 2
C34' C 0.7724(5) 0.0043(10) 0.5225(5) 0.059(4) Uani 0.462(9) 1 d PG A 2
F1' F 0.6020(11) 0.831(2) 0.6343(8) 0.173(7) Uiso 0.40 1 d P B 2
F3' F 0.6479(11) 0.6628(16) 0.6920(8) 0.170(6) Uiso 0.40 1 d P B 2
F2' F 0.7201(10) 0.9062(16) 0.6455(7) 0.134(5) Uiso 0.40 1 d P B 2
F6' F 0.7061(8) 0.8620(12) 0.7267(5) 0.111(4) Uiso 0.40 1 d P B 2
F5' F 0.6931(16) 0.664(3) 0.6240(13) 0.250(12) Uiso 0.40 1 d P B 2
F4' F 0.7744(15) 0.729(2) 0.7084(10) 0.214(9) Uiso 0.40 1 d P B 2

loop_
_atom_site_aniso_label
_atom_site_aniso_U_11
_atom_site_aniso_U_22
_atom_site_aniso_U_33
_atom_site_aniso_U_23
_atom_site_aniso_U_13
_atom_site_aniso_U_12
Ir1 0.04989(14) 0.03981(13) 0.03710(12) -0.00061(8) 0.01071(8) -0.00058(8)
C35 0.044(3) 0.041(3) 0.054(3) -0.007(2) 0.012(2) -0.004(2)
N2 0.044(2) 0.045(2) 0.041(2) 0.0002(18) 0.0091(17) 0.0026(17)
N5 0.042(2) 0.046(2) 0.038(2) -0.0011(17) 0.0103(17) -0.0037(17)
C36 0.040(2) 0.038(3) 0.051(3) -0.004(2) 0.012(2) 0.000(2)
N7 0.050(2) 0.056(3) 0.040(2) -0.0064(19) 0.0097(19) 0.0037(19)
N8 0.051(2) 0.053(3) 0.039(2) 0.0010(18) 0.0126(19) -0.0094(19)
O1 0.0501(18) 0.050(2) 0.0419(17) -0.0064(15) 0.0118(14) -0.0055(16)
O2 0.058(2) 0.049(2) 0.0392(17) 0.0051(15) 0.0111(15) 0.0031(16)
C1 0.052(3) 0.059(4) 0.072(4) -0.003(3) 0.028(3) 0.002(3)
C2 0.057(3) 0.057(4) 0.100(5) 0.002(4) 0.032(3) 0.013(3)
C3 0.060(3) 0.065(4) 0.081(4) 0.009(3) 0.005(3) 0.020(3)
C4 0.058(3) 0.057(3) 0.057(3) 0.007(3) 0.005(3) 0.006(3)
C5 0.045(3) 0.049(3) 0.045(3) 0.004(2) 0.006(2) 0.001(2)
C6 0.050(3) 0.046(3) 0.034(2) 0.006(2) 0.006(2) -0.003(2)
C7 0.047(3) 0.049(3) 0.037(2) -0.006(2) 0.007(2) -0.004(2)
C8 0.049(3) 0.060(4) 0.042(3) -0.012(2) 0.012(2) -0.011(2)
C9 0.079(4) 0.064(4) 0.053(3) -0.008(3) 0.025(3) -0.012(3)
C10 0.104(5) 0.091(5) 0.061(4) -0.007(4) 0.040(4) -0.022(4)
C11 0.097(6) 0.127(8) 0.074(5) -0.018(5) 0.051(5) -0.018(5)
C12 0.071(4) 0.125(7) 0.071(4) -0.030(5) 0.024(4) 0.008(4)
C13 0.057(3) 0.087(5) 0.058(3) -0.017(3) 0.015(3) -0.001(3)
C14 0.056(3) 0.070(4) 0.071(4) -0.013(3) 0.034(3) -0.007(3)
C15 0.067(4) 0.083(5) 0.120(6) -0.036(4) 0.049(4) -0.033(4)
C16 0.063(4) 0.083(5) 0.092(5) -0.034(4) 0.023(3) -0.031(3)
C17 0.057(3) 0.063(4) 0.067(3) -0.020(3) 0.016(3) -0.011(3)
C18 0.043(3) 0.043(3) 0.051(3) -0.006(2) 0.011(2) -0.003(2)
C19 0.049(3) 0.047(3) 0.037(2) -0.004(2) 0.008(2) 0.001(2)
C20 0.045(3) 0.047(3) 0.038(2) 0.000(2) 0.008(2) 0.001(2)
C21 0.046(3) 0.056(3) 0.039(2) 0.008(2) 0.010(2) 0.009(2)
C22 0.078(4) 0.061(4) 0.053(3) 0.000(3) 0.025(3) 0.011(3)
C23 0.106(5) 0.084(5) 0.059(4) 0.010(4) 0.043(4) 0.021(4)
C24 0.070(4) 0.135(7) 0.058(4) 0.021(4) 0.029(3) 0.014(4)
C25 0.067(4) 0.098(5) 0.060(4) 0.026(4) 0.010(3) -0.020(4)
C26 0.056(3) 0.066(4) 0.052(3) 0.012(3) 0.007(2) -0.008(3)
P1 0.1155(18) 0.0809(14) 0.0898(14) 0.0110(11) 0.0363(13) 0.0273(12)
N3 0.038(6) 0.017(4) 0.030(6) -0.003(4) 0.015(4) -0.019(4)
C30 0.048(8) 0.017(7) 0.046(12) 0.001(7) 0.023(8) -0.003(6)
C31 0.103(12) 0.082(12) 0.078(10) -0.011(9) 0.014(9) 0.018(10)
C32 0.076(8) 0.057(8) 0.081(8) 0.004(7) 0.018(6) -0.019(6)
C33 0.057(7) 0.074(9) 0.064(7) -0.021(6) 0.003(5) -0.006(6)
C34 0.066(12) 0.083(11) 0.058(10) 0.001(9) 0.011(8) -0.020(8)
N4 0.072(8) 0.043(7) 0.038(6) 0.001(4) 0.017(5) -0.004(5)
N9 0.073(9) 0.017(5) 0.029(7) 0.001(5) -0.007(6) 0.005(5)
C27 0.044(7) 0.079(10) 0.053(8) 0.001(7) 0.005(5) -0.010(7)
C28 0.114(11) 0.069(12) 0.072(9) 0.037(8) 0.015(8) 0.053(8)
C29 0.149(16) 0.061(14) 0.17(2) 0.039(12) 0.068(14) -0.004(13)
N4' 0.19(3) 0.086(19) 0.07(2) -0.006(15) 0.010(18) -0.039(19)
N9' 0.098(14) 0.21(3) 0.034(10) -0.034(12) -0.006(9) 0.041(15)
C27' 0.068(14) 0.063(10) 0.017(6) 0.012(7) 0.005(7) 0.014(9)
C28' 0.109(11) 0.108(12) 0.056(7) -0.004(7) 0.021(7) -0.084(10)
C29' 0.109(11) 0.108(12) 0.056(7) -0.004(7) 0.021(7) -0.084(10)
N3' 0.043(9) 0.131(18) 0.064(13) 0.006(11) 0.031(8) 0.032(9)
C30' 0.140(18) 0.100(13) 0.039(8) 0.036(9) 0.034(10) 0.077(12)
C31' 0.22(3) 0.052(12) 0.118(16) 0.032(11) 0.069(17) 0.056(15)
C32' 0.16(2) 0.084(16) 0.136(19) 0.035(13) 0.038(16) 0.053(15)
C33' 0.082(9) 0.045(9) 0.036(5) -0.001(5) -0.005(5) 0.010(6)
C34' 0.082(9) 0.045(9) 0.036(5) -0.001(5) -0.005(5) 0.010(6)

loop_
_atom_type_symbol
_atom_type_description
_atom_type_scat_dispersion_real
_atom_type_scat_dispersion_imag
_atom_type_scat_source
Ir Ir -1.4442 7.9887 'International Tables Vol C Tables 4.2.6.8 and 6.1.1.4'
N N 0.0061 0.0033 'International Tables Vol C Tables 4.2.6.8 and 6.1.1.4'
O O 0.0106 0.0060 'International Tables Vol C Tables 4.2.6.8 and 6.1.1.4'
C C 0.0033 0.0016 'International Tables Vol C Tables 4.2.6.8 and 6.1.1.4'
P P 0.1023 0.0942 'International Tables Vol C Tables 4.2.6.8 and 6.1.1.4'
F F 0.0171 0.0103 'International Tables Vol C Tables 4.2.6.8 and 6.1.1.4'
H H 0.0000 0.0000 'International Tables Vol C Tables 4.2.6.8 and 6.1.1.4'

loop_
_geom_angle_atom_site_label_1
_geom_angle_atom_site_label_2
_geom_angle_atom_site_label_3
_geom_angle
N5 Ir1 C35 93.50(18)
N5 Ir1 N2 170.71(17)
C35 Ir1 N2 79.61(18)
N5 Ir1 C36 79.40(17)
C35 Ir1 C36 87.1(2)
N2 Ir1 C36 93.92(17)
N5 Ir1 N9' 92.04(14)
C35 Ir1 N9' 100.23(17)
N2 Ir1 N9' 95.31(14)
C36 Ir1 N9' 169.10(16)
N5 Ir1 N9 92.4(2)
C35 Ir1 N9 171.56(19)
N2 Ir1 N9 95.2(2)
C36 Ir1 N9 99.93(16)
N9' Ir1 N9 73.48(12)
N5 Ir1 N3' 91.5(3)
C35 Ir1 N3' 174.3(4)
N2 Ir1 N3' 95.7(3)
C36 Ir1 N3' 96.4(4)
N9' Ir1 N3' 76.9(3)
N9 Ir1 N3' 3.5(4)
N5 Ir1 N3 92.35(14)
C35 Ir1 N3 97.77(16)
N2 Ir1 N3 94.75(14)
C36 Ir1 N3 170.69(16)
N9' Ir1 N3 2.5
N9 Ir1 N3 75.91(12)
N3' Ir1 N3 79.4(3)
C1 C35 C5 115.9(5)
C1 C35 Ir1 129.4(4)
C5 C35 Ir1 114.7(3)
C6 N2 N7 108.8(4)
C6 N2 Ir1 114.8(3)
N7 N2 Ir1 135.9(3)
C19 N5 N8 109.6(4)
C19 N5 Ir1 114.6(3)
N8 N5 Ir1 135.6(3)
C14 C36 C18 117.0(4)
C14 C36 Ir1 128.4(4)
C18 C36 Ir1 114.6(3)
C7 N7 N2 104.3(4)
C20 N8 N5 104.4(4)
C19 O1 C20 103.9(4)
C6 O2 C7 103.6(4)
C2 C1 C35 120.6(5)
C2 C1 H1 119.7
C35 C1 H1 119.7
C3 C2 C1 121.1(5)
C3 C2 H2 119.5
C1 C2 H2 119.5
C4 C3 C2 120.5(5)
C4 C3 H3 119.7
C2 C3 H3 119.7
C3 C4 C5 118.3(5)
C3 C4 H4 120.8
C5 C4 H4 120.8
C4 C5 C35 123.5(5)
C4 C5 C6 125.3(5)
C35 C5 C6 111.2(4)
N2 C6 O2 110.5(4)
N2 C6 C5 119.6(4)
O2 C6 C5 129.8(4)
N7 C7 O2 112.8(4)
N7 C7 C8 128.5(5)
O2 C7 C8 118.6(4)
C13 C8 C9 121.2(5)
C13 C8 C7 119.9(5)
C9 C8 C7 118.9(5)
C8 C9 C10 118.9(6)
C8 C9 H9 120.5
C10 C9 H9 120.5
C11 C10 C9 119.8(7)
C11 C10 H10 120.1
C9 C10 H10 120.1
C10 C11 C12 120.9(7)
C10 C11 H11 119.6
C12 C11 H11 119.6
C11 C12 C13 120.0(7)
C11 C12 H12 120.0
C13 C12 H12 120.0
C8 C13 C12 119.1(7)
C8 C13 H13 120.4
C12 C13 H13 120.4
C15 C14 C36 120.4(5)
C15 C14 H14 119.8
C36 C14 H14 119.8
C16 C15 C14 120.7(6)
C16 C15 H15 119.7
C14 C15 H15 119.7
C17 C16 C15 120.2(5)
C17 C16 H16 119.9
C15 C16 H16 119.9
C16 C17 C18 119.0(5)
C16 C17 H17 120.5
C18 C17 H17 120.5
C17 C18 C36 122.7(5)
C17 C18 C19 125.9(5)
C36 C18 C19 111.4(4)
N5 C19 O1 109.7(4)
N5 C19 C18 119.9(4)
O1 C19 C18 130.4(4)
N8 C20 O1 112.4(4)
N8 C20 C21 128.2(5)
O1 C20 C21 119.4(4)
C22 C21 C26 121.1(5)
C22 C21 C20 120.1(5)
C26 C21 C20 118.7(5)
C21 C22 C23 119.4(6)
C21 C22 H22 120.3
C23 C22 H22 120.3
C24 C23 C22 120.1(7)
C24 C23 H23 120.0
C22 C23 H23 120.0
C23 C24 C25 120.0(6)
C23 C24 H24 120.0
C25 C24 H24 120.0
C24 C25 C26 120.7(7)
C24 C25 H25 119.6
C26 C25 H25 119.6
C21 C26 C25 118.6(6)
C21 C26 H26 120.7
C25 C26 H26 120.7
C42 C40 H40A 109.5
C42 C40 H40B 109.5
H40A C40 H40B 109.5
C42 C40 H40C 109.5
H40A C40 H40C 109.5
H40B C40 H40C 109.5
C42 C41 H41A 109.5
C42 C41 H41B 109.5
H41A C41 H41B 109.5
C42 C41 H41C 109.5
H41A C41 H41C 109.5
H41B C41 H41C 109.5
O3 C42 C40 118.2(9)
O3 C42 C41 118.7(10)
C40 C42 C41 122.8(9)
F4 P1 F5' 74.7(11)
F4 P1 F2 84.0(7)
F5' P1 F2 149.2(12)
F4 P1 F5 98.1(7)
F5' P1 F5 67.9(10)
F2 P1 F5 94.1(6)
F4 P1 F1' 38.0(8)
F5' P1 F1' 103.3(13)
F2 P1 F1' 69.9(7)
F5 P1 F1' 132.6(9)
F4 P1 F3 90.1(7)
F5' P1 F3 108.5(12)
F2 P1 F3 93.3(6)
F5 P1 F3 169.5(7)
F1' P1 F3 57.4(8)
F4 P1 F2' 119.7(8)
F5' P1 F2' 116.2(12)
F2 P1 F2' 93.5(7)
F5 P1 F2' 142.0(8)
F1' P1 F2' 84.8(10)
F3 P1 F2' 29.6(6)
F4 P1 F1 89.3(6)
F5' P1 F1 30.0(10)
F2 P1 F1 172.2(6)
F5 P1 F1 90.9(5)
F1' P1 F1 102.3(8)
F3 P1 F1 82.6(5)
F2' P1 F1 86.2(7)
F4 P1 F4' 142.4(11)
F5' P1 F4' 87.3(13)
F2 P1 F4' 96.9(9)
F5 P1 F4' 44.3(8)
F1' P1 F4' 166.7(10)
F3 P1 F4' 127.1(11)
F2' P1 F4' 97.8(11)
F1 P1 F4' 90.9(8)
F4 P1 F3' 57.9(7)
F5' P1 F3' 76.5(12)
F2 P1 F3' 73.4(7)
F5 P1 F3' 44.2(6)
F1' P1 F3' 88.5(10)
F3 P1 F3' 145.9(9)
F2' P1 F3' 166.7(8)
F1 P1 F3' 106.5(7)
F4' P1 F3' 86.2(10)
F4 P1 F6 171.7(7)
F5' P1 F6 100.1(11)
F2 P1 F6 103.2(6)
F5 P1 F6 85.6(6)
F1' P1 F6 140.7(10)
F3 P1 F6 85.4(7)
F2' P1 F6 56.5(7)
F1 P1 F6 83.2(5)
F4' P1 F6 41.8(8)
F3' P1 F6 127.7(8)
F4 P1 F6' 114.8(7)
F5' P1 F6' 158.6(11)
F2 P1 F6' 30.8(5)
F5 P1 F6' 91.2(6)
F1' P1 F6' 94.3(8)
F3 P1 F6' 91.2(6)
F2' P1 F6' 77.0(7)
F1 P1 F6' 155.2(6)
F4' P1 F6' 73.7(9)
F3' P1 F6' 92.1(7)
F6 P1 F6' 72.4(6)
C30 N3 C34 120.0
C30 N3 Ir1 111.71(14)
C34 N3 Ir1 127.60(14)
N4 C30 C31 119.2
N4 C30 N3 120.2
C31 C30 N3 120.0
C30 C31 C32 120.0
C30 C31 H31 120.0
C32 C31 H31 120.0
C31 C32 C33 120.0
C31 C32 H32 120.0
C33 C32 H32 120.0
C34 C33 C32 120.0
C34 C33 H33 120.0
C32 C33 H33 120.0
C33 C34 N3 120.0
C33 C34 H34 120.0
N3 C34 H34 120.0
C30 N4 N9 114.8
C30 N4 C29 136.6
N9 N4 C29 108.0
N4 N9 C27 108.0
N4 N9 Ir1 115.00(10)
C27 N9 Ir1 136.99(10)
C28 C27 N9 108.0
C28 C27 H27 126.0
N9 C27 H27 126.0
C29 C28 C27 108.0
C29 C28 H28 126.0
C27 C28 H28 126.0
C28 C29 N4 108.0
C28 C29 H29 126.0
N4 C29 H29 126.0
C34' N4' N9' 113.6(6)
C34' N4' C29' 137.5(5)
N9' N4' C29' 108.0
C27' N9' N4' 108.0
C27' N9' Ir1 134.58(15)
N4' N9' Ir1 116.68(15)
N9' C27' C28' 108.0
N9' C27' H27' 126.0
C28' C27' H27' 126.0
C27' C28' C29' 108.0
C27' C28' H28' 126.0
C29' C28' H28' 126.0
C28' C29' N4' 108.0
C28' C29' H29' 126.0
N4' C29' H29' 126.0
C30' N3' C34' 120.0
C30' N3' Ir1 127.4(5)
C34' N3' Ir1 112.3(6)
C31' C30' N3' 120.0
C31' C30' H30' 120.0
N3' C30' H30' 120.0
C30' C31' C32' 120.0
C30' C31' H31' 120.0
C32' C31' H31' 120.0
C31' C32' C33' 120.0
C31' C32' H32' 120.0
C33' C32' H32' 120.0
C32' C33' C34' 120.0
C32' C33' H33' 120.0
C34' C33' H33' 120.0
N4' C34' C33' 117.9(8)
N4' C34' N3' 118.8(7)
C33' C34' N3' 120.0

loop_
_geom_bond_atom_site_label_1
_geom_bond_atom_site_label_2
_geom_bond_distance
Ir1 N5 2.026(4)
Ir1 C35 2.027(5)
Ir1 N2 2.031(4)
Ir1 C36 2.033(5)
Ir1 N9' 2.043(3)
Ir1 N9 2.096(5)
Ir1 N3' 2.109(8)
Ir1 N3 2.129(3)
C35 C1 1.409(7)
C35 C5 1.421(7)
N2 C6 1.296(6)
N2 N7 1.393(6)
N5 C19 1.302(6)
N5 N8 1.389(5)
C36 C14 1.398(7)
C36 C18 1.416(6)
N7 C7 1.297(6)
N8 C20 1.293(6)
O1 C19 1.348(5)
O1 C20 1.380(6)
O2 C6 1.348(5)
O2 C7 1.366(6)
O3 C42 1.275(10)
C1 C2 1.390(8)
C1 H1 0.9300
C2 C3 1.389(8)
C2 H2 0.9300
C3 C4 1.376(8)
C3 H3 0.9300
C4 C5 1.387(7)
C4 H4 0.9300
C5 C6 1.436(7)
C7 C8 1.461(7)
C8 C13 1.373(8)
C8 C9 1.382(8)
C9 C10 1.407(8)
C9 H9 0.9300
C10 C11 1.362(11)
C10 H10 0.9300
C11 C12 1.377(11)
C11 H11 0.9300
C12 C13 1.394(8)
C12 H12 0.9300
C13 H13 0.9300
C14 C15 1.394(8)
C14 H14 0.9300
C15 C16 1.393(9)
C15 H15 0.9300
C16 C17 1.376(8)
C16 H16 0.9300
C17 C18 1.380(7)
C17 H17 0.9300
C18 C19 1.419(6)
C20 C21 1.460(7)
C21 C22 1.377(7)
C21 C26 1.380(8)
C22 C23 1.392(8)
C22 H22 0.9300
C23 C24 1.370(11)
C23 H23 0.9300
C24 C25 1.379(11)
C24 H24 0.9300
C25 C26 1.389(8)
C25 H25 0.9300
C26 H26 0.9300
C40 C42 1.317(13)
C40 H40A 0.9600
C40 H40B 0.9600
C40 H40C 0.9600
C41 C42 1.392(12)
C41 H41A 0.9600
C41 H41B 0.9600
C41 H41C 0.9600
P1 F4 1.496(14)
P1 F5' 1.50(3)
P1 F2 1.529(11)
P1 F5 1.530(10)
P1 F1' 1.555(18)
P1 F3 1.556(13)
P1 F2' 1.562(16)
P1 F1 1.582(9)
P1 F4' 1.59(2)
P1 F3' 1.614(16)
P1 F6 1.644(11)
P1 F6' 1.654(12)
N3 C30 1.3900
N3 C34 1.3900
C30 N4 1.2781
C30 C31 1.3900
C31 C32 1.3900
C31 H31 0.9300
C32 C33 1.3900
C32 H32 0.9300
C33 C34 1.3900
C33 H33 0.9300
C34 H34 0.9300
N4 N9 1.4200
N4 C29 1.4200
N9 C27 1.4200
C27 C28 1.4200
C27 H27 0.9300
C28 C29 1.4200
C28 H28 0.9300
C29 H29 0.9300
N4' C34' 1.334(10)
N4' N9' 1.4200
N4' C29' 1.4200
N9' C27' 1.4200
C27' C28' 1.4200
C27' H27' 0.9300
C28' C29' 1.4200
C28' H28' 0.9300
C29' H29' 0.9300
N3' C30' 1.3900
N3' C34' 1.3900
C30' C31' 1.3900
C30' H30' 0.9300
C31' C32' 1.3900
C31' H31' 0.9300
C32' C33' 1.3900
C32' H32' 0.9300
C33' C34' 1.3900
C33' H33' 0.9300
